data_2222334
loop_
_publ_author_name
'Yazicilar, Turan Kaya'
'Demir, Serkan'
'U\,car, Ibrahim'
'Kazak, Canan'

_publ_section_title
;
 Diaquabis(ethylenediamine-\k^2^<i>N</i>,<i>N</i>')copper(II)
 2,2'-dithiodinicotinate sesquihydrate
;
_journal_coeditor_code HG2515
_journal_issue 7
_journal_name_full 'Acta Crystallographica Section E'
_journal_page_first m797
_journal_page_last m798
_journal_paper_doi 10.1107/S1600536809022612
_journal_volume 65
_journal_year 2009
_chemical_formula_iupac '[Cu (C2 H8 N2)2] (C12 H6 N2 O4 S2), 1.5H2 O'
_chemical_formula_moiety 'C4 H20 Cu N4 O2 2+, C12 H6 N2 O4 S2 2-, 1.5(H2 O)'
_chemical_formula_sum 'C16 H28 Cu N6 O7.5 S2'
_chemical_formula_weight 552.135
_chemical_name_systematic
;
Diaquabis(ethylenediamine-\k^2^<i>N</i>,<i>N</i>')copper(II)
2,2'-dithiodinicotinate sesquihydrate
;
_space_group_IT_number 2
_symmetry_cell_setting triclinic
_symmetry_space_group_name_Hall '-P 1'
_symmetry_space_group_name_H-M 'P -1'
_atom_sites_solution_hydrogens geom
_atom_sites_solution_primary direct
_atom_sites_solution_secondary difmap
_audit_creation_method SHELXL-97
_cell_angle_alpha 95.800(8)
_cell_angle_beta 101.703(8)
_cell_angle_gamma 93.493(8)
_cell_formula_units_Z 2
_cell_length_a 8.8302(9)
_cell_length_b 11.5975(11)
_cell_length_c 11.7132(11)
_cell_measurement_reflns_used 12659
_cell_measurement_temperature 297(2)
_cell_measurement_theta_max 26.98
_cell_measurement_theta_min 1.77
_cell_volume 1164.5(2)
_computing_cell_refinement 'X-AREA (Stoe & Cie, 2002)'
_computing_data_collection 'X-AREA (Stoe & Cie, 2002)'
_computing_data_reduction 'X-RED (Stoe & Cie, 2002)'
_computing_molecular_graphics 'ORTEPIII (Burnett & Johnson, 1996)'
_computing_publication_material 'WinGX (Farrugia, 1999) and PLATON (Spek, 2009)'
_computing_structure_refinement 'SHELXL97 (Sheldrick, 2008)'
_computing_structure_solution 'SHELXS97 (Sheldrick, 2008)'
_diffrn_ambient_temperature 297(2)
_diffrn_detector_area_resol_mean 6.67
_diffrn_measured_fraction_theta_full 0.996
_diffrn_measured_fraction_theta_max 0.996
_diffrn_measurement_device_type 'Stoe IPDS-2'
_diffrn_measurement_method \w
_diffrn_radiation_monochromator graphite
_diffrn_radiation_source 'fine-focus sealed tube'
_diffrn_radiation_type MoK\a
_diffrn_radiation_wavelength 0.71069
_diffrn_reflns_av_R_equivalents 0.0817
_diffrn_reflns_av_sigmaI/netI 0.0530
_diffrn_reflns_limit_h_max 11
_diffrn_reflns_limit_h_min -11
_diffrn_reflns_limit_k_max 14
_diffrn_reflns_limit_k_min -14
_diffrn_reflns_limit_l_max 14
_diffrn_reflns_limit_l_min -14
_diffrn_reflns_number 17957
_diffrn_reflns_theta_full 26.81
_diffrn_reflns_theta_max 26.81
_diffrn_reflns_theta_min 1.79
_diffrn_standards_interval_count 0
_diffrn_standards_number 0
_exptl_absorpt_coefficient_mu 1.169
_exptl_absorpt_correction_T_max 0.7512
_exptl_absorpt_correction_T_min 0.5397
_exptl_absorpt_correction_type integration
_exptl_absorpt_process_details '(X-RED; Stoe & Cie, 2002)'
_exptl_crystal_colour blue
_exptl_crystal_density_diffrn 1.575
_exptl_crystal_density_method 'not measured'
_exptl_crystal_description prism
_exptl_crystal_F_000 574.0
_exptl_crystal_size_max 0.35
_exptl_crystal_size_mid 0.20
_exptl_crystal_size_min 0.15
_refine_diff_density_max 0.507
_refine_diff_density_min -0.691
_refine_ls_extinction_method none
_refine_ls_goodness_of_fit_ref 1.021
_refine_ls_hydrogen_treatment mixed
_refine_ls_matrix_type full
_refine_ls_number_parameters 333
_refine_ls_number_reflns 4964
_refine_ls_number_restraints 6
_refine_ls_restrained_S_all 1.021
_refine_ls_R_factor_all 0.0453
_refine_ls_R_factor_gt 0.0343
_refine_ls_shift/su_max 0.000
_refine_ls_shift/su_mean 0.000
_refine_ls_structure_factor_coef Fsqd
_refine_ls_weighting_details 'calc w=1/[\s^2^(Fo^2^)+(0.052P)^2^] where P=(Fo^2^+2Fc^2^)/3'
_refine_ls_weighting_scheme calc
_refine_ls_wR_factor_gt 0.0845
_refine_ls_wR_factor_ref 0.0881
_reflns_number_gt 4034
_reflns_number_total 4964
_reflns_threshold_expression I>2\s(I)
_cod_data_source_file hg2515.cif
_cod_data_source_block I
_cod_depositor_comments
;
The following automatic conversions were performed:
'_symmetry_cell_setting' value 'Triclinic' changed to 'triclinic'
according to '/home/saulius/struct/CIF-dictionaries/cif_core.dic'
dictionary named 'cif_core.dic' version 2.4.1 from 2010-06-29.

Automatic conversion script
Id: cif_fix_enum 1527 2010-12-29 10:47:43Z saulius 

The following automatic conversions were performed:

'_symmetry_cell_setting' value 'Triclinic' changed to 'triclinic'
according to /home/saulius/struct/CIF-dictionaries/cif_core.dic
dictionary named 'cif_core.dic' version 2.4.1 from 2010-06-29.

Automatic conversion script
Id: cif_fix_values 1715 2011-07-08 13:25:40Z adriana 
;
_cod_database_code 2222334
_cod_database_fobs_code 2222334

loop_
_symmetry_equiv_pos_as_xyz
'x, y, z'
'-x, -y, -z'

loop_
_atom_site_type_symbol
_atom_site_label
_atom_site_fract_x
_atom_site_fract_y
_atom_site_fract_z
_atom_site_U_iso_or_equiv
_atom_site_adp_type
_atom_site_calc_flag
_atom_site_refinement_flags
_atom_site_occupancy
_atom_site_disorder_assembly
_atom_site_disorder_group
Cu Cu1 0.0000 0.0000 0.5000 0.04125(11) Uani d S 1 . .
Cu Cu2 0.5000 0.0000 0.0000 0.03352(10) Uani d S 1 . .
C C1 0.1188(3) 0.2239(2) 0.4661(2) 0.0450(5) Uani d . 1 . .
H H1C 0.2207 0.2211 0.5155 0.054 Uiso calc R 1 . .
H H1D 0.1026 0.3042 0.4548 0.054 Uiso calc R 1 . .
C C2 0.1061(3) 0.1519(2) 0.3502(2) 0.0423(5) Uani d . 1 . .
H H2C 0.0080 0.1608 0.2982 0.051 Uiso calc R 1 . .
H H2D 0.1896 0.1764 0.3132 0.051 Uiso calc R 1 . .
C C3 0.4528(3) 0.2196(2) -0.0834(3) 0.0594(7) Uani d . 1 . .
H H3C 0.3833 0.2806 -0.0981 0.071 Uiso calc R 1 . .
H H3D 0.5142 0.2150 -0.1433 0.071 Uiso calc R 1 . .
C C4 0.4437(4) -0.2470(2) -0.0345(3) 0.0633(7) Uani d . 1 . .
H H4C 0.5049 -0.2639 -0.0933 0.076 Uiso calc R 1 . .
H H4D 0.3731 -0.3147 -0.0356 0.076 Uiso calc R 1 . .
C C5 0.4242(2) 0.61714(17) 0.65562(17) 0.0306(4) Uani d . 1 . .
C C6 0.3127(2) 0.53935(17) 0.68329(17) 0.0311(4) Uani d . 1 . .
C C7 0.4656(3) 0.3882(2) 0.6739(2) 0.0415(5) Uani d . 1 . .
H H7 0.4796 0.3101 0.6798 0.050 Uiso calc R 1 . .
C C8 0.5823(2) 0.4564(2) 0.6463(2) 0.0418(5) Uani d . 1 . .
H H8 0.6735 0.4257 0.6346 0.050 Uiso calc R 1 . .
C C9 0.5602(2) 0.5710(2) 0.63653(18) 0.0366(4) Uani d . 1 . .
H H9 0.6371 0.6189 0.6169 0.044 Uiso calc R 1 . .
C C10 0.4048(2) 0.74330(18) 0.64540(18) 0.0343(4) Uani d . 1 . .
C C11 0.0755(2) 0.40673(18) 0.86336(18) 0.0331(4) Uani d . 1 . .
C C12 0.0124(2) 0.30855(19) 0.90351(18) 0.0358(4) Uani d . 1 . .
C C13 0.0685(3) 0.2922(2) 1.0193(2) 0.0470(5) Uani d . 1 . .
H H13 0.0294 0.2284 1.0496 0.056 Uiso calc R 1 . .
C C14 0.1820(3) 0.3696(2) 1.0903(2) 0.0544(6) Uani d . 1 . .
H H14 0.2197 0.3598 1.1685 0.065 Uiso calc R 1 . .
C C15 0.2366(3) 0.4609(2) 1.0415(2) 0.0538(6) Uani d . 1 . .
H H15 0.3140 0.5130 1.0886 0.065 Uiso calc R 1 . .
C C16 -0.1116(3) 0.2227(2) 0.8278(2) 0.0442(5) Uani d . 1 . .
N N1 -0.0025(2) 0.17358(16) 0.52101(17) 0.0433(4) Uani d . 1 . .
H H1A -0.0961 0.1943 0.4869 0.052 Uiso calc R 1 . .
H H1B 0.0163 0.2000 0.5979 0.052 Uiso calc R 1 . .
N N2 0.1161(2) 0.02998(17) 0.37308(17) 0.0422(4) Uani d . 1 . .
H H2A 0.2162 0.0158 0.3960 0.051 Uiso calc R 1 . .
H H2B 0.0746 -0.0176 0.3071 0.051 Uiso calc R 1 . .
N N3 0.3630(2) 0.10872(18) -0.08804(19) 0.0421(4) Uani d . 1 . .
N N4 0.3548(2) -0.14487(17) -0.06077(17) 0.0417(4) Uani d . 1 . .
H H4A 0.2733 -0.1449 -0.0254 0.050 Uiso calc R 1 . .
H H4B 0.3189 -0.1473 -0.1387 0.050 Uiso calc R 1 . .
N N5 0.3322(2) 0.42816(16) 0.69298(18) 0.0401(4) Uani d . 1 . .
N N6 0.1866(2) 0.48064(17) 0.93068(18) 0.0454(4) Uani d . 1 . .
O O1 0.51047(19) 0.80272(15) 0.61677(16) 0.0499(4) Uani d . 1 . .
O O2 0.28373(18) 0.78292(14) 0.66900(16) 0.0470(4) Uani d . 1 . .
O O1W 0.2788(2) 0.01895(16) 0.65012(16) 0.0467(4) Uani d D 1 . .
O O3 -0.16845(19) 0.24297(16) 0.72768(16) 0.0533(4) Uani d . 1 . .
O O2W 0.3687(2) 0.04649(18) 0.16705(16) 0.0535(4) Uani d D 1 . .
O O4 -0.1483(3) 0.1345(2) 0.8711(2) 0.1045(11) Uani d . 1 . .
O O3W 0.5707(2) 0.10145(16) 0.59883(17) 0.0509(4) Uani d D 1 . .
S S1 0.13210(6) 0.58824(5) 0.70793(5) 0.03837(13) Uani d . 1 . .
S S2 0.00794(5) 0.43656(5) 0.71566(5) 0.03637(13) Uani d . 1 . .
O O4W 0.0516(5) -0.0045(4) -0.0659(4) 0.0690(11) Uani d P 0.50 . .
H H1W 0.361(2) 0.047(2) 0.642(2) 0.044(7) Uiso d D 1 . .
H H2W 0.286(3) -0.0529(16) 0.656(3) 0.054(8) Uiso d D 1 . .
H H3W 0.317(4) -0.012(2) 0.176(3) 0.088(12) Uiso d D 1 . .
H H4W 0.403(3) 0.081(2) 0.2339(17) 0.048(7) Uiso d D 1 . .
H H5W 0.547(3) 0.119(3) 0.5309(18) 0.062(9) Uiso d D 1 . .
H H6W 0.641(3) 0.149(2) 0.640(3) 0.069(10) Uiso d D 1 . .
H H3B 0.323(3) 0.081(2) -0.162(3) 0.048(7) Uiso d . 1 . .
H H3A 0.284(4) 0.121(3) -0.056(3) 0.081(11) Uiso d . 1 . .

loop_
_atom_site_aniso_label
_atom_site_aniso_U_11
_atom_site_aniso_U_22
_atom_site_aniso_U_33
_atom_site_aniso_U_12
_atom_site_aniso_U_13
_atom_site_aniso_U_23
Cu1 0.0621(2) 0.02856(19) 0.0401(2) 0.00822(16) 0.02562(18) 0.00415(15)
Cu2 0.03532(18) 0.02982(18) 0.03488(19) -0.00104(13) 0.00566(14) 0.00699(14)
C1 0.0421(11) 0.0343(11) 0.0562(14) 0.0004(9) 0.0045(10) 0.0070(10)
C2 0.0387(11) 0.0446(13) 0.0486(13) 0.0060(9) 0.0162(9) 0.0139(10)
C3 0.0743(17) 0.0412(14) 0.0640(17) 0.0082(12) 0.0107(14) 0.0180(12)
C4 0.0822(19) 0.0350(13) 0.0671(18) -0.0033(12) 0.0051(15) 0.0062(12)
C5 0.0314(9) 0.0326(10) 0.0256(9) -0.0009(7) 0.0020(7) 0.0026(7)
C6 0.0297(9) 0.0316(10) 0.0314(10) 0.0019(7) 0.0052(7) 0.0042(8)
C7 0.0451(11) 0.0346(11) 0.0446(12) 0.0138(9) 0.0059(9) 0.0044(9)
C8 0.0324(10) 0.0526(13) 0.0391(11) 0.0126(9) 0.0043(8) 0.0000(10)
C9 0.0287(9) 0.0478(12) 0.0310(10) -0.0022(8) 0.0045(7) 0.0006(9)
C10 0.0369(10) 0.0329(10) 0.0305(10) -0.0030(8) 0.0027(8) 0.0043(8)
C11 0.0290(9) 0.0314(10) 0.0378(11) -0.0007(7) 0.0081(8) -0.0014(8)
C12 0.0360(10) 0.0352(11) 0.0348(10) -0.0062(8) 0.0094(8) -0.0016(8)
C13 0.0566(13) 0.0442(13) 0.0379(12) -0.0096(10) 0.0095(10) 0.0034(10)
C14 0.0611(14) 0.0569(16) 0.0374(12) -0.0071(12) -0.0023(11) 0.0015(11)
C15 0.0542(13) 0.0481(14) 0.0476(14) -0.0138(11) -0.0055(11) -0.0054(11)
C16 0.0495(12) 0.0442(13) 0.0366(12) -0.0186(10) 0.0123(9) -0.0001(9)
N1 0.0597(11) 0.0339(10) 0.0393(10) 0.0088(8) 0.0172(8) 0.0013(8)
N2 0.0476(10) 0.0399(10) 0.0429(10) 0.0075(8) 0.0186(8) 0.0027(8)
N3 0.0464(10) 0.0428(11) 0.0381(11) 0.0088(8) 0.0084(9) 0.0072(8)
N4 0.0453(9) 0.0402(10) 0.0384(10) -0.0057(8) 0.0095(8) 0.0035(8)
N5 0.0393(9) 0.0307(9) 0.0519(11) 0.0060(7) 0.0109(8) 0.0082(8)
N6 0.0446(10) 0.0380(10) 0.0469(11) -0.0096(8) 0.0008(8) -0.0016(8)
O1 0.0482(9) 0.0410(9) 0.0621(11) -0.0096(7) 0.0154(8) 0.0137(8)
O2 0.0450(8) 0.0341(8) 0.0657(11) 0.0056(7) 0.0161(7) 0.0133(8)
O1W 0.0489(10) 0.0412(10) 0.0501(10) 0.0074(8) 0.0079(8) 0.0088(8)
O3 0.0520(9) 0.0542(11) 0.0454(10) -0.0206(8) -0.0011(7) 0.0047(8)
O2W 0.0598(10) 0.0607(12) 0.0392(9) -0.0194(9) 0.0190(8) -0.0004(8)
O4 0.142(2) 0.0901(18) 0.0569(13) -0.0833(17) -0.0166(13) 0.0258(12)
O3W 0.0565(10) 0.0467(10) 0.0447(10) -0.0127(8) 0.0032(8) 0.0080(8)
S1 0.0325(2) 0.0305(3) 0.0555(3) 0.00462(19) 0.0141(2) 0.0103(2)
S2 0.0304(2) 0.0362(3) 0.0411(3) -0.00393(19) 0.00569(19) 0.0055(2)
O4W 0.060(2) 0.073(3) 0.076(3) 0.007(2) 0.016(2) 0.017(2)

loop_
_atom_type_symbol
_atom_type_description
_atom_type_scat_dispersion_real
_atom_type_scat_dispersion_imag
_atom_type_scat_source
Cu Cu 0.3201 1.2651 'International Tables Vol C Tables 4.2.6.8 and 6.1.1.4'
C C 0.0033 0.0016 'International Tables Vol C Tables 4.2.6.8 and 6.1.1.4'
H H 0.0000 0.0000 'International Tables Vol C Tables 4.2.6.8 and 6.1.1.4'
N N 0.0061 0.0033 'International Tables Vol C Tables 4.2.6.8 and 6.1.1.4'
O O 0.0106 0.0060 'International Tables Vol C Tables 4.2.6.8 and 6.1.1.4'
S S 0.1246 0.1234 'International Tables Vol C Tables 4.2.6.8 and 6.1.1.4'

loop_
_geom_angle_atom_site_label_1
_geom_angle_atom_site_label_2
_geom_angle_atom_site_label_3
_geom_angle_site_symmetry_1
_geom_angle_site_symmetry_3
_geom_angle
_geom_angle_publ_flag
N1 Cu1 N1 . 2_556 180.00(12) ?
N1 Cu1 N2 . 2_556 96.00(8) ?
N1 Cu1 N2 2_556 2_556 84.00(8) ?
N1 Cu1 N2 . . 84.00(8) ?
N1 Cu1 N2 2_556 . 96.00(8) ?
N2 Cu1 N2 2_556 . 180.0 ?
N3 Cu2 N3 2_655 . 180.00(16) ?
N3 Cu2 N4 2_655 2_655 95.42(8) ?
N3 Cu2 N4 . 2_655 84.58(8) ?
N3 Cu2 N4 2_655 . 84.58(8) ?
N3 Cu2 N4 . . 95.42(8) ?
N4 Cu2 N4 2_655 . 180.00(14) ?
N1 C1 C2 . . 106.56(18) ?
N1 C1 H1C . . 110.4 ?
C2 C1 H1C . . 110.4 ?
N1 C1 H1D . . 110.4 ?
C2 C1 H1D . . 110.4 ?
H1C C1 H1D . . 108.6 ?
N2 C2 C1 . . 107.41(19) ?
N2 C2 H2C . . 110.2 ?
C1 C2 H2C . . 110.2 ?
N2 C2 H2D . . 110.2 ?
C1 C2 H2D . . 110.2 ?
H2C C2 H2D . . 108.5 ?
N3 C3 C4 . 2_655 109.0(2) ?
N3 C3 H3C . . 109.9 ?
C4 C3 H3C 2_655 . 109.9 ?
N3 C3 H3D . . 109.9 ?
C4 C3 H3D 2_655 . 109.9 ?
H3C C3 H3D . . 108.3 ?
N4 C4 C3 . 2_655 108.4(2) ?
N4 C4 H4C . . 110.0 ?
C3 C4 H4C 2_655 . 110.0 ?
N4 C4 H4D . . 110.0 ?
C3 C4 H4D 2_655 . 110.0 ?
H4C C4 H4D . . 108.4 ?
C9 C5 C6 . . 116.28(19) ?
C9 C5 C10 . . 119.46(18) ?
C6 C5 C10 . . 124.26(17) ?
N5 C6 C5 . . 123.55(18) ?
N5 C6 S1 . . 116.14(15) ?
C5 C6 S1 . . 120.31(15) ?
N5 C7 C8 . . 123.6(2) ?
N5 C7 H7 . . 118.2 ?
C8 C7 H7 . . 118.2 ?
C9 C8 C7 . . 117.90(19) ?
C9 C8 H8 . . 121.0 ?
C7 C8 H8 . . 121.0 ?
C8 C9 C5 . . 120.92(19) ?
C8 C9 H9 . . 119.5 ?
C5 C9 H9 . . 119.5 ?
O1 C10 O2 . . 124.3(2) ?
O1 C10 C5 . . 118.17(19) ?
O2 C10 C5 . . 117.53(17) ?
N6 C11 C12 . . 122.8(2) ?
N6 C11 S2 . . 117.04(16) ?
C12 C11 S2 . . 120.17(15) ?
C13 C12 C11 . . 116.90(19) ?
C13 C12 C16 . . 119.6(2) ?
C11 C12 C16 . . 123.50(19) ?
C14 C13 C12 . . 120.7(2) ?
C14 C13 H13 . . 119.7 ?
C12 C13 H13 . . 119.7 ?
C15 C14 C13 . . 117.4(2) ?
C15 C14 H14 . . 121.3 ?
C13 C14 H14 . . 121.3 ?
N6 C15 C14 . . 124.3(2) ?
N6 C15 H15 . . 117.8 ?
C14 C15 H15 . . 117.8 ?
O3 C16 O4 . . 124.2(2) ?
O3 C16 C12 . . 118.8(2) ?
O4 C16 C12 . . 117.0(2) ?
C1 N1 Cu1 . . 108.14(14) ?
C1 N1 H1A . . 110.1 ?
Cu1 N1 H1A . . 110.1 ?
C1 N1 H1B . . 110.1 ?
Cu1 N1 H1B . . 110.1 ?
H1A N1 H1B . . 108.4 ?
C2 N2 Cu1 . . 108.99(13) ?
C2 N2 H2A . . 109.9 ?
Cu1 N2 H2A . . 109.9 ?
C2 N2 H2B . . 109.9 ?
Cu1 N2 H2B . . 109.9 ?
H2A N2 H2B . . 108.3 ?
C3 N3 Cu2 . . 108.78(15) ?
C3 N3 H3B . . 109.8(18) ?
Cu2 N3 H3B . . 113.5(18) ?
C3 N3 H3A . . 108(2) ?
Cu2 N3 H3A . . 110(2) ?
H3B N3 H3A . . 106(3) ?
C4 N4 Cu2 . . 107.67(15) ?
C4 N4 H4A . . 110.2 ?
Cu2 N4 H4A . . 110.2 ?
C4 N4 H4B . . 110.2 ?
Cu2 N4 H4B . . 110.2 ?
H4A N4 H4B . . 108.5 ?
C6 N5 C7 . . 117.75(19) ?
C11 N6 C15 . . 117.9(2) ?
H1W O1W H2W . . 109(3) ?
H3W O2W H4W . . 106(3) ?
H5W O3W H6W . . 111(3) ?
C6 S1 S2 . . 102.41(7) ?
C11 S2 S1 . . 103.30(7) ?

loop_
_geom_bond_atom_site_label_1
_geom_bond_atom_site_label_2
_geom_bond_site_symmetry_2
_geom_bond_distance
_geom_bond_publ_flag
Cu1 N1 . 2.0053(19) yes
Cu1 N2 . 2.0155(18) yes
Cu2 N3 . 2.0148(19) yes
Cu2 N4 . 2.0248(18) yes
Cu1 O1W . 2.702(2) yes
Cu2 O2W . 2.499(2) yes
C1 N1 . 1.476(3) ?
C1 C2 . 1.501(4) ?
C1 H1C . 0.9700 ?
C1 H1D . 0.9700 ?
C2 N2 . 1.470(3) ?
C2 H2C . 0.9700 ?
C2 H2D . 0.9700 ?
C3 N3 . 1.460(3) ?
C3 H3C . 0.9700 ?
C3 H3D . 0.9700 ?
C4 N4 . 1.485(3) ?
C4 H4C . 0.9700 ?
C4 H4D . 0.9700 ?
C5 C9 . 1.393(3) ?
C5 C6 . 1.403(3) ?
C5 C10 . 1.497(3) ?
C6 N5 . 1.324(3) ?
C6 S1 . 1.7922(19) ?
C7 N5 . 1.343(3) ?
C7 C8 . 1.371(3) ?
C7 H7 . 0.9300 ?
C8 C9 . 1.368(3) ?
C8 H8 . 0.9300 ?
C9 H9 . 0.9300 ?
C10 O1 . 1.246(2) ?
C10 O2 . 1.259(3) ?
C11 N6 . 1.329(3) ?
C11 C12 . 1.402(3) ?
C11 S2 . 1.788(2) ?
C12 C13 . 1.382(3) ?
C12 C16 . 1.508(3) ?
C13 C14 . 1.380(3) ?
C13 H13 . 0.9300 ?
C14 C15 . 1.362(4) ?
C14 H14 . 0.9300 ?
C15 N6 . 1.331(3) ?
C15 H15 . 0.9300 ?
C16 O3 . 1.230(3) ?
C16 O4 . 1.240(3) ?
N1 H1A . 0.9000 ?
N1 H1B . 0.9000 ?
N2 H2A . 0.9000 ?
N2 H2B . 0.9000 ?
N3 H3B . 0.89(3) ?
N3 H3A . 0.87(4) ?
N4 H4A . 0.9000 ?
N4 H4B . 0.9000 ?
O1W H1W . 0.803(17) ?
O1W H2W . 0.847(17) ?
O2W H3W . 0.820(18) ?
O2W H4W . 0.830(17) ?
O3W H5W . 0.828(18) ?
O3W H6W . 0.841(18) ?
S1 S2 . 2.0352(8) ?

loop_
_geom_hbond_atom_site_label_D
_geom_hbond_atom_site_label_H
_geom_hbond_atom_site_label_A
_geom_hbond_site_symmetry_A
_geom_hbond_distance_DH
_geom_hbond_distance_HA
_geom_hbond_distance_DA
_geom_hbond_angle_DHA
N1 H1A O2 2_566 0.90 2.25 3.084(3) 153.6
N1 H1B O3 . 0.90 2.48 3.138(3) 129.8
N2 H2A O3W 2_656 0.90 2.38 3.213(3) 153.5
N2 H2B O4 2_556 0.90 2.59 3.345(4) 142.0
N4 H4B O2 1_544 0.90 2.27 3.116(3) 156.9
O1W H2W O2 1_545 0.847(17) 1.925(18) 2.771(2) 175(3)
O1W H1W O3W . 0.803(17) 2.095(18) 2.892(3) 172(3)
O2W H3W O4 2_556 0.820(18) 1.95(2) 2.712(3) 154(4)
O2W H4W O1 2_666 0.830(17) 2.079(18) 2.897(3) 168(3)
O3W H5W O1 2_666 0.828(18) 2.025(19) 2.838(3) 167(3)
O3W H6W O3 1_655 0.841(18) 1.980(19) 2.812(2) 170(3)
N3 H3A O4W . 0.87(4) 2.42(3) 3.045(4) 129(3)

loop_
_geom_torsion_atom_site_label_1
_geom_torsion_atom_site_label_2
_geom_torsion_atom_site_label_3
_geom_torsion_atom_site_label_4
_geom_torsion_site_symmetry_1
_geom_torsion_site_symmetry_2
_geom_torsion_site_symmetry_3
_geom_torsion_site_symmetry_4
_geom_torsion
_geom_torsion_publ_flag
N1 C1 C2 N2 . . . . -54.5(2) ?
C9 C5 C6 N5 . . . . 0.8(3) ?
C10 C5 C6 N5 . . . . -179.42(19) ?
C9 C5 C6 S1 . . . . -179.23(15) ?
C10 C5 C6 S1 . . . . 0.5(3) ?
N5 C7 C8 C9 . . . . -0.7(4) ?
C7 C8 C9 C5 . . . . 0.8(3) ?
C6 C5 C9 C8 . . . . -0.9(3) ?
C10 C5 C9 C8 . . . . 179.36(19) ?
C9 C5 C10 O1 . . . . 1.9(3) ?
C6 C5 C10 O1 . . . . -177.85(19) ?
C9 C5 C10 O2 . . . . -176.54(19) ?
C6 C5 C10 O2 . . . . 3.7(3) ?
N6 C11 C12 C13 . . . . 1.5(3) ?
S2 C11 C12 C13 . . . . -178.95(17) ?
N6 C11 C12 C16 . . . . -178.9(2) ?
S2 C11 C12 C16 . . . . 0.7(3) ?
C11 C12 C13 C14 . . . . -0.4(4) ?
C16 C12 C13 C14 . . . . -180.0(2) ?
C12 C13 C14 C15 . . . . -0.7(4) ?
C13 C14 C15 N6 . . . . 0.7(4) ?
C13 C12 C16 O3 . . . . 174.7(2) ?
C11 C12 C16 O3 . . . . -4.9(4) ?
C13 C12 C16 O4 . . . . -6.2(4) ?
C11 C12 C16 O4 . . . . 174.2(3) ?
C2 C1 N1 Cu1 . . . . 44.0(2) ?
N2 Cu1 N1 C1 2_556 . . . 161.56(15) ?
N2 Cu1 N1 C1 . . . . -18.44(15) ?
C1 C2 N2 Cu1 . . . . 38.5(2) ?
N1 Cu1 N2 C2 . . . . -11.41(15) ?
N1 Cu1 N2 C2 2_556 . . . 168.59(15) ?
C4 C3 N3 Cu2 2_655 . . . -38.3(3) ?
N4 Cu2 N3 C3 2_655 . . . 12.94(18) ?
N4 Cu2 N3 C3 . . . . -167.06(18) ?
C3 C4 N4 Cu2 2_655 . . . 39.1(3) ?
N3 Cu2 N4 C4 2_655 . . . -14.58(18) ?
N3 Cu2 N4 C4 . . . . 165.42(18) ?
C5 C6 N5 C7 . . . . -0.7(3) ?
S1 C6 N5 C7 . . . . 179.35(17) ?
C8 C7 N5 C6 . . . . 0.6(3) ?
C12 C11 N6 C15 . . . . -1.5(3) ?
S2 C11 N6 C15 . . . . 178.94(19) ?
C14 C15 N6 C11 . . . . 0.4(4) ?
N5 C6 S1 S2 . . . . -9.32(17) ?
C5 C6 S1 S2 . . . . 170.74(15) ?
N6 C11 S2 S1 . . . . -2.08(18) ?
C12 C11 S2 S1 . . . . 178.35(15) ?
C6 S1 S2 C11 . . . . 81.99(10) ?
